data_2228634
loop_
_publ_author_name
'Yan, Zhou'

_publ_section_title
;
 2-(Methylsulfinyl)benzamide
;
_journal_coeditor_code ZS2076
_journal_issue 12
_journal_name_full 'Acta Crystallographica Section E'
_journal_page_first o3311
_journal_paper_doi 10.1107/S1600536810046660
_journal_volume 66
_journal_year 2010
_chemical_formula_iupac 'C8 H9 N O2 S'
_chemical_formula_moiety 'C8 H9 N O2 S'
_chemical_formula_sum 'C8 H9 N O2 S'
_chemical_formula_weight 183.22
_chemical_name_systematic
;
2-(Methylsulfinyl)benzamide
;
_space_group_IT_number 14
_symmetry_cell_setting monoclinic
_symmetry_space_group_name_Hall '-P 2ybc'
_symmetry_space_group_name_H-M 'P 1 21/c 1'
_atom_sites_solution_hydrogens geom
_atom_sites_solution_primary direct
_atom_sites_solution_secondary difmap
_audit_creation_method SHELXL-97
_cell_angle_alpha 90.00
_cell_angle_beta 104.856(4)
_cell_angle_gamma 90.00
_cell_formula_units_Z 4
_cell_length_a 11.8497(5)
_cell_length_b 5.0376(2)
_cell_length_c 14.8598(6)
_cell_measurement_reflns_used 2076
_cell_measurement_temperature 293(2)
_cell_measurement_theta_max 29.2703
_cell_measurement_theta_min 2.8306
_cell_volume 857.39(6)
_computing_cell_refinement 'CrysAlis Pro (Oxford Diffraction, 2009)'
_computing_data_collection 'CrysAlis Pro (Oxford Diffraction, 2009)'
_computing_data_reduction 'CrysAlis Pro (Oxford Diffraction, 2009)'
_computing_molecular_graphics 'OLEX2 (Dolomanov <i>et al.</i>, 2009)'
_computing_publication_material 'OLEX2 (Dolomanov <i>et al.</i>, 2009)'
_computing_structure_refinement 'SHELXL97 (Sheldrick, 2008)'
_computing_structure_solution 'SHELXS97 (Sheldrick, 2008)'
_diffrn_ambient_temperature 293(2)
_diffrn_detector_area_resol_mean 10.3592
_diffrn_measured_fraction_theta_full 0.999
_diffrn_measured_fraction_theta_max 0.999
_diffrn_measurement_device_type 'Oxford Diffraction Gemini Ultra CCD-detector'
_diffrn_measurement_method \w
_diffrn_radiation_monochromator graphite
_diffrn_radiation_source 'fine-focus sealed tube'
_diffrn_radiation_type MoK\a
_diffrn_radiation_wavelength 0.71073
_diffrn_reflns_av_R_equivalents 0.0185
_diffrn_reflns_av_sigmaI/netI 0.0253
_diffrn_reflns_limit_h_max 14
_diffrn_reflns_limit_h_min -14
_diffrn_reflns_limit_k_max 6
_diffrn_reflns_limit_k_min -4
_diffrn_reflns_limit_l_max 17
_diffrn_reflns_limit_l_min -14
_diffrn_reflns_number 3438
_diffrn_reflns_theta_full 25.34
_diffrn_reflns_theta_max 25.34
_diffrn_reflns_theta_min 2.84
_diffrn_standards_number 0
_exptl_absorpt_coefficient_mu 0.333
_exptl_absorpt_correction_T_max 0.926
_exptl_absorpt_correction_T_min 0.901
_exptl_absorpt_correction_type multi-scan
_exptl_absorpt_process_details
;
(CrysAlis Pro; Oxford Diffraction, 2009)
;
_exptl_crystal_colour colorless
_exptl_crystal_density_diffrn 1.419
_exptl_crystal_density_method 'not measured'
_exptl_crystal_description block
_exptl_crystal_F_000 384
_exptl_crystal_size_max 0.46
_exptl_crystal_size_mid 0.26
_exptl_crystal_size_min 0.23
_refine_diff_density_max 0.254
_refine_diff_density_min -0.224
_refine_ls_extinction_coef 0.042(3)
_refine_ls_extinction_expression Fc^*^=kFc[1+0.001xFc^2^\l^3^/sin(2\q)]^-1/4^
_refine_ls_extinction_method 'SHELXL97 (Sheldrick, 2008)'
_refine_ls_goodness_of_fit_ref 1.050
_refine_ls_hydrogen_treatment constr
_refine_ls_matrix_type full
_refine_ls_number_parameters 111
_refine_ls_number_reflns 1564
_refine_ls_number_restraints 0
_refine_ls_restrained_S_all 1.050
_refine_ls_R_factor_all 0.0365
_refine_ls_R_factor_gt 0.0299
_refine_ls_shift/su_max 0.001
_refine_ls_shift/su_mean 0.000
_refine_ls_structure_factor_coef Fsqd
_refine_ls_weighting_details 'calc w=1/[\s^2^(Fo^2^)+(0.0391P)^2^+0.2897P] where P=(Fo^2^+2Fc^2^)/3'
_refine_ls_weighting_scheme calc
_refine_ls_wR_factor_gt 0.0781
_refine_ls_wR_factor_ref 0.0833
_reflns_number_gt 1354
_reflns_number_total 1564
_reflns_threshold_expression I>2\s(I)
_cod_data_source_file zs2076.cif
_cod_data_source_block I
_cod_original_sg_symbol_H-M 'P 21/c'
_cod_database_code 2228634
_cod_database_fobs_code 2228634

loop_
_symmetry_equiv_pos_as_xyz
'x, y, z'
'-x, y+1/2, -z+1/2'
'-x, -y, -z'
'x, -y-1/2, z-1/2'

loop_
_atom_site_type_symbol
_atom_site_label
_atom_site_fract_x
_atom_site_fract_y
_atom_site_fract_z
_atom_site_U_iso_or_equiv
_atom_site_adp_type
_atom_site_calc_flag
_atom_site_refinement_flags
_atom_site_occupancy
_atom_site_disorder_assembly
_atom_site_disorder_group
S S1 0.70440(4) 0.05668(9) 0.75213(3) 0.03131(18) Uani d . 1 . .
O O1 0.78768(11) -0.0190(3) 0.84272(9) 0.0493(4) Uani d . 1 . .
O O2 0.56496(11) 0.2416(3) 0.58587(9) 0.0443(4) Uani d . 1 . .
N N1 0.64197(13) 0.4202(3) 0.47654(10) 0.0415(4) Uani d . 1 . .
H H1A 0.5843 0.5281 0.4588 0.050 Uiso calc R 1 . .
H H1B 0.6982 0.4221 0.4497 0.050 Uiso calc R 1 . .
C C1 0.77553(14) -0.0412(3) 0.66326(12) 0.0292(4) Uani d . 1 . .
C C2 0.86744(15) -0.2174(4) 0.68979(13) 0.0400(5) Uani d . 1 . .
H H2 0.8878 -0.2850 0.7500 0.048 Uiso calc R 1 . .
C C3 0.92910(16) -0.2930(4) 0.62648(14) 0.0463(5) Uani d . 1 . .
H H3 0.9904 -0.4132 0.6440 0.056 Uiso calc R 1 . .
C C4 0.89971(16) -0.1907(4) 0.53778(14) 0.0449(5) Uani d . 1 . .
H H4 0.9409 -0.2428 0.4952 0.054 Uiso calc R 1 . .
C C5 0.80940(16) -0.0109(4) 0.51166(13) 0.0393(5) Uani d . 1 . .
H H5 0.7911 0.0593 0.4518 0.047 Uiso calc R 1 . .
C C6 0.74535(14) 0.0670(3) 0.57362(11) 0.0297(4) Uani d . 1 . .
C C7 0.59562(16) -0.1977(4) 0.73172(14) 0.0418(5) Uani d . 1 . .
H H7A 0.5457 -0.1791 0.6700 0.063 Uiso calc R 1 . .
H H7C 0.5500 -0.1821 0.7763 0.063 Uiso calc R 1 . .
H H7B 0.6328 -0.3685 0.7379 0.063 Uiso calc R 1 . .
C C8 0.64414(14) 0.2510(4) 0.54531(11) 0.0326(4) Uani d . 1 . .

loop_
_atom_site_aniso_label
_atom_site_aniso_U_11
_atom_site_aniso_U_22
_atom_site_aniso_U_33
_atom_site_aniso_U_12
_atom_site_aniso_U_13
_atom_site_aniso_U_23
S1 0.0344(3) 0.0335(3) 0.0278(3) 0.00090(18) 0.01129(18) -0.00260(18)
O1 0.0443(8) 0.0777(11) 0.0256(7) 0.0052(7) 0.0086(6) -0.0005(7)
O2 0.0423(7) 0.0527(8) 0.0439(8) 0.0163(6) 0.0220(6) 0.0167(7)
N1 0.0389(9) 0.0496(10) 0.0386(9) 0.0102(8) 0.0147(7) 0.0159(8)
C1 0.0279(8) 0.0322(9) 0.0280(9) -0.0001(7) 0.0084(7) -0.0029(7)
C2 0.0363(10) 0.0476(12) 0.0350(10) 0.0094(9) 0.0069(8) 0.0010(9)
C3 0.0362(10) 0.0525(13) 0.0506(12) 0.0148(9) 0.0118(9) -0.0032(10)
C4 0.0399(10) 0.0554(13) 0.0455(12) 0.0041(10) 0.0221(9) -0.0085(10)
C5 0.0440(10) 0.0466(11) 0.0310(10) 0.0022(9) 0.0162(8) -0.0005(8)
C6 0.0300(9) 0.0317(9) 0.0282(9) -0.0017(7) 0.0088(7) -0.0019(7)
C7 0.0428(10) 0.0370(11) 0.0498(11) -0.0030(9) 0.0195(9) 0.0003(9)
C8 0.0350(9) 0.0359(10) 0.0269(9) 0.0009(8) 0.0080(7) -0.0009(8)

loop_
_atom_type_symbol
_atom_type_description
_atom_type_scat_dispersion_real
_atom_type_scat_dispersion_imag
_atom_type_scat_source
C C 0.0033 0.0016 'International Tables Vol C Tables 4.2.6.8 and 6.1.1.4'
H H 0.0000 0.0000 'International Tables Vol C Tables 4.2.6.8 and 6.1.1.4'
N N 0.0061 0.0033 'International Tables Vol C Tables 4.2.6.8 and 6.1.1.4'
O O 0.0106 0.0060 'International Tables Vol C Tables 4.2.6.8 and 6.1.1.4'
S S 0.1246 0.1234 'International Tables Vol C Tables 4.2.6.8 and 6.1.1.4'

loop_
_geom_angle_atom_site_label_1
_geom_angle_atom_site_label_2
_geom_angle_atom_site_label_3
_geom_angle_site_symmetry_1
_geom_angle_site_symmetry_3
_geom_angle
_geom_angle_publ_flag
O1 S1 C7 . . 104.47(9) ?
O1 S1 C1 . . 105.28(8) ?
C7 S1 C1 . . 97.56(8) ?
C8 N1 H1A . . 120.0 ?
C8 N1 H1B . . 120.0 ?
H1A N1 H1B . . 120.0 ?
C2 C1 C6 . . 120.83(16) ?
C2 C1 S1 . . 116.60(13) ?
C6 C1 S1 . . 122.44(13) ?
C1 C2 C3 . . 119.85(17) ?
C1 C2 H2 . . 120.1 ?
C3 C2 H2 . . 120.1 ?
C4 C3 C2 . . 120.01(18) ?
C4 C3 H3 . . 120.0 ?
C2 C3 H3 . . 120.0 ?
C3 C4 C5 . . 120.24(17) ?
C3 C4 H4 . . 119.9 ?
C5 C4 H4 . . 119.9 ?
C4 C5 C6 . . 120.95(17) ?
C4 C5 H5 . . 119.5 ?
C6 C5 H5 . . 119.5 ?
C5 C6 C1 . . 118.09(16) ?
C5 C6 C8 . . 121.68(15) ?
C1 C6 C8 . . 120.18(15) ?
S1 C7 H7A . . 109.5 ?
S1 C7 H7C . . 109.5 ?
H7A C7 H7C . . 109.5 ?
S1 C7 H7B . . 109.5 ?
H7A C7 H7B . . 109.5 ?
H7C C7 H7B . . 109.5 ?
O2 C8 N1 . . 122.13(16) ?
O2 C8 C6 . . 119.62(15) ?
N1 C8 C6 . . 118.24(15) ?

loop_
_geom_bond_atom_site_label_1
_geom_bond_atom_site_label_2
_geom_bond_site_symmetry_2
_geom_bond_distance
_geom_bond_publ_flag
S1 O1 . 1.5000(13) ?
S1 C7 . 1.7875(19) ?
S1 C1 . 1.8078(17) ?
O2 C8 . 1.239(2) ?
N1 C8 . 1.326(2) ?
N1 H1A . 0.8600 ?
N1 H1B . 0.8600 ?
C1 C2 . 1.382(3) ?
C1 C6 . 1.398(2) ?
C2 C3 . 1.384(3) ?
C2 H2 . 0.9300 ?
C3 C4 . 1.374(3) ?
C3 H3 . 0.9300 ?
C4 C5 . 1.380(3) ?
C4 H4 . 0.9300 ?
C5 C6 . 1.391(2) ?
C5 H5 . 0.9300 ?
C6 C8 . 1.488(2) ?
C7 H7A . 0.9600 ?
C7 H7C . 0.9600 ?
C7 H7B . 0.9600 ?

loop_
_geom_hbond_atom_site_label_D
_geom_hbond_atom_site_label_H
_geom_hbond_atom_site_label_A
_geom_hbond_site_symmetry_D
_geom_hbond_site_symmetry_H
_geom_hbond_site_symmetry_A
_geom_hbond_distance_DH
_geom_hbond_distance_HA
_geom_hbond_distance_DA
_geom_hbond_angle_DHA
_geom_hbond_publ_flag
N1 H1A O2 . . 3_666 0.86 2.08 2.934(2) 175 y
N1 H1B O1 . . 4_565 0.86 2.18 2.991(2) 157 y
